data_7011739
loop_
_publ_author_name
'Boss, Sally R.'
'Haigh, Robert'
'Linton, David J.'
'Wheatley, Andrew E. H.'

_publ_section_title
;
 Oxygen scavenging by lithium zincates: the synthesis, structural
 characterisation and derivatisation of [Ph(2-C5H4N)N]2ZnRLi??nthf (R =
 But, Bun; n = 1, 2)
;
_journal_issue 16
_journal_name_full 'Journal of the Chemical Society, Dalton Transactions'
_journal_page_first 3129
_journal_paper_doi 10.1039/b203451d
_journal_year 2002
_chemical_formula_sum 'C30 H35 Li N4 O2 Zn'
_chemical_formula_weight 555.93
_chemical_name_common aw0118
_chemical_name_systematic
; 
? 
;
_space_group_IT_number 2
_symmetry_cell_setting triclinic
_symmetry_space_group_name_Hall '-P 1'
_symmetry_space_group_name_H-M 'P -1'
_atom_sites_solution_hydrogens geom
_atom_sites_solution_primary direct
_atom_sites_solution_secondary difmap
_audit_creation_method SHELXL-97
_cell_angle_alpha 107.10(3)
_cell_angle_beta 106.27(3)
_cell_angle_gamma 111.01(3)
_cell_formula_units_Z 2
_cell_length_a 11.715(2)
_cell_length_b 12.228(2)
_cell_length_c 12.323(3)
_cell_measurement_reflns_used 9559
_cell_measurement_temperature 180(2)
_cell_measurement_theta_max 27.485
_cell_measurement_theta_min 0.998
_cell_volume 1420.4(9)
_computing_cell_refinement 'HKL Scalepack (Otwinowski & Minor 1997)'
_computing_data_collection 'Collect (Nonius BV, 1997-2000)'
_computing_data_reduction 'HKL Denzo and Scalepack (Otwinowski & Minor 1997)'
_computing_structure_refinement 'SHELXL-97 (Sheldrick, 1997)'
_computing_structure_solution 'SHELXS-97 (Sheldrick, 1990)'
_diffrn_ambient_temperature 180(2)
_diffrn_detector_area_resol_mean 9
_diffrn_measured_fraction_theta_full 0.984
_diffrn_measured_fraction_theta_max 0.984
_diffrn_measurement_device_type KappaCCD
_diffrn_measurement_method CCD
_diffrn_radiation_monochromator graphite
_diffrn_radiation_source 'fine-focus sealed tube'
_diffrn_radiation_type MoK\a
_diffrn_radiation_wavelength 0.71069
_diffrn_reflns_av_R_equivalents 0.0559
_diffrn_reflns_av_sigmaI/netI 0.0803
_diffrn_reflns_limit_h_max 14
_diffrn_reflns_limit_h_min -14
_diffrn_reflns_limit_k_max 15
_diffrn_reflns_limit_k_min -15
_diffrn_reflns_limit_l_max 15
_diffrn_reflns_limit_l_min -15
_diffrn_reflns_number 16302
_diffrn_reflns_theta_full 27.43
_diffrn_reflns_theta_max 27.43
_diffrn_reflns_theta_min 3.55
_exptl_absorpt_coefficient_mu 0.897
_exptl_absorpt_correction_T_max 1.075
_exptl_absorpt_correction_T_min 0.941
_exptl_absorpt_correction_type multi-scan
_exptl_absorpt_process_details 'Sortav Blessing (1995) '
_exptl_crystal_colour colourless
_exptl_crystal_density_diffrn 1.300
_exptl_crystal_density_method 'not measured'
_exptl_crystal_description blocks
_exptl_crystal_F_000 584
_exptl_crystal_size_max 0.21
_exptl_crystal_size_mid 0.21
_exptl_crystal_size_min 0.16
_refine_diff_density_max 0.658
_refine_diff_density_min -0.645
_refine_diff_density_rms 0.101
_refine_ls_extinction_method none
_refine_ls_goodness_of_fit_ref 1.056
_refine_ls_hydrogen_treatment mixed
_refine_ls_matrix_type full
_refine_ls_number_parameters 343
_refine_ls_number_reflns 6373
_refine_ls_number_restraints 0
_refine_ls_restrained_S_all 1.056
_refine_ls_R_factor_all 0.0780
_refine_ls_R_factor_gt 0.0462
_refine_ls_shift/su_max 0.001
_refine_ls_shift/su_mean 0.000
_refine_ls_structure_factor_coef Fsqd
_refine_ls_weighting_details 'calc w=1/[\s^2^(Fo^2^)+(0.0440P)^2^+0.3787P] where P=(Fo^2^+2Fc^2^)/3'
_refine_ls_weighting_scheme calc
_refine_ls_wR_factor_gt 0.0959
_refine_ls_wR_factor_ref 0.1094
_reflns_number_gt 4686
_reflns_number_total 6373
_reflns_threshold_expression >2sigma(I)
_cod_data_source_file b203451d.txt
_cod_data_source_block aw0118
_cod_original_cell_volume 1420.3(9)
_cod_original_sg_symbol_H-M P-1
_cod_original_formula_sum 'C30 H35 Li1 N4 O2 Zn1'
_cod_database_code 7011739

loop_
_symmetry_equiv_pos_as_xyz
'x, y, z'
'-x, -y, -z'

loop_
_atom_site_label
_atom_site_type_symbol
_atom_site_fract_x
_atom_site_fract_y
_atom_site_fract_z
_atom_site_U_iso_or_equiv
_atom_site_adp_type
_atom_site_occupancy
_atom_site_symmetry_multiplicity
_atom_site_calc_flag
_atom_site_refinement_flags
_atom_site_disorder_assembly
_atom_site_disorder_group
Zn1 Zn -0.07969(3) 0.51168(3) -0.42701(2) 0.02220(11) Uani 1 1 d . . .
Li1 Li -0.0548(5) 0.6619(4) -0.5757(4) 0.0291(10) Uani 1 1 d . . .
O1 O -0.10027(16) 0.48604(16) -0.60311(14) 0.0217(4) Uani 1 1 d . . .
O2 O -0.0942(2) 0.70075(19) -0.72171(17) 0.0404(5) Uani 1 1 d . . .
N1 N -0.1526(2) 0.7229(2) -0.47486(19) 0.0269(5) Uani 1 1 d . . .
N2 N -0.0538(2) 0.6799(2) -0.31324(18) 0.0246(5) Uani 1 1 d . . .
N4 N -0.2160(2) 0.3608(2) -0.42551(18) 0.0242(5) Uani 1 1 d . . .
N3 N -0.1531(2) 0.2201(2) -0.53168(19) 0.0259(5) Uani 1 1 d . . .
C16 C -0.2497(3) 0.2363(2) -0.4999(2) 0.0230(6) Uani 1 1 d . . .
C17 C -0.2968(3) 0.3800(2) -0.3628(2) 0.0256(6) Uani 1 1 d . . .
C12 C -0.1870(3) 0.1014(3) -0.6160(2) 0.0312(6) Uani 1 1 d . . .
H12A H -0.1192 0.0912 -0.6389 0.037 Uiso 1 1 calc R . .
C21 C -0.4242(3) 0.4862(3) -0.3081(3) 0.0444(8) Uani 1 1 d . . .
H21A H -0.4623 0.5412 -0.3185 0.053 Uiso 1 1 calc R . .
C18 C -0.3117(3) 0.3278(3) -0.2778(2) 0.0324(7) Uani 1 1 d . . .
H18A H -0.2730 0.2733 -0.2666 0.039 Uiso 1 1 calc R . .
C1 C -0.2305(3) 0.7710(3) -0.5237(3) 0.0344(7) Uani 1 1 d . . .
H1A H -0.2494 0.7598 -0.6075 0.041 Uiso 1 1 calc R . .
C14 C -0.4106(3) 0.0091(3) -0.6355(3) 0.0362(7) Uani 1 1 d . . .
H14A H -0.4983 -0.0633 -0.6702 0.043 Uiso 1 1 calc R . .
C2 C -0.2840(3) 0.8343(3) -0.4611(3) 0.0390(7) Uani 1 1 d . . .
H2A H -0.3380 0.8666 -0.4995 0.047 Uiso 1 1 calc R . .
C23 C -0.2178(3) 0.3758(3) -0.7115(2) 0.0269(6) Uani 1 1 d . . .
H23A H -0.2219 0.2946 -0.7084 0.032 Uiso 1 1 calc R . .
H23B H -0.2079 0.3764 -0.7886 0.032 Uiso 1 1 calc R . .
C8 C 0.1071(3) 0.6923(3) -0.0017(2) 0.0370(7) Uani 1 1 d . . .
H8A H 0.1076 0.6330 0.0336 0.044 Uiso 1 1 calc R . .
C22 C -0.3546(3) 0.4590(3) -0.3767(3) 0.0332(7) Uani 1 1 d . . .
H22A H -0.3462 0.4950 -0.4345 0.040 Uiso 1 1 calc R . .
C24 C -0.3486(3) 0.3750(3) -0.7200(2) 0.0340(7) Uani 1 1 d . . .
H24A H -0.3481 0.4520 -0.7312 0.041 Uiso 1 1 calc R . .
H24B H -0.3545 0.3827 -0.6397 0.041 Uiso 1 1 calc R . .
C20 C -0.4388(3) 0.4339(3) -0.2246(3) 0.0467(8) Uani 1 1 d . . .
H20A H -0.4873 0.4522 -0.1778 0.056 Uiso 1 1 calc R . .
C3 C -0.2563(3) 0.8497(3) -0.3389(3) 0.0412(8) Uani 1 1 d . . .
H3A H -0.2921 0.8929 -0.2920 0.049 Uiso 1 1 calc R . .
C9 C 0.1895(3) 0.8243(3) 0.0729(3) 0.0458(8) Uani 1 1 d . . .
H9A H 0.2466 0.8562 0.1593 0.055 Uiso 1 1 calc R . .
C27 C -0.1679(5) 0.6206(4) -0.8511(3) 0.0824(15) Uani 1 1 d . . .
H27A H -0.2582 0.5535 -0.8691 0.099 Uiso 1 1 calc R . .
H27B H -0.1197 0.5756 -0.8813 0.099 Uiso 1 1 calc R . .
C10 C 0.1880(4) 0.9093(3) 0.0207(3) 0.0532(9) Uani 1 1 d . . .
H10A H 0.2442 1.0006 0.0716 0.064 Uiso 1 1 calc R . .
C19 C -0.3822(3) 0.3547(3) -0.2095(3) 0.0427(8) Uani 1 1 d . . .
H19A H -0.3917 0.3185 -0.1521 0.051 Uiso 1 1 calc R . .
C25 C -0.4736(3) 0.2521(3) -0.8278(3) 0.0544(9) Uani 1 1 d . . .
H25A H -0.4734 0.1755 -0.8159 0.065 Uiso 1 1 calc R . .
H25B H -0.5553 0.2552 -0.8228 0.065 Uiso 1 1 calc R . .
C11 C 0.1053(3) 0.8630(3) -0.1050(3) 0.0428(8) Uani 1 1 d . . .
H11A H 0.1055 0.9231 -0.1394 0.051 Uiso 1 1 calc R . .
C29 C -0.0898(4) 0.8381(4) -0.8207(3) 0.0594(10) Uani 1 1 d . . .
H29A H -0.1409 0.8846 -0.8016 0.071 Uiso 1 1 calc R . .
H29B H -0.0270 0.8849 -0.8506 0.071 Uiso 1 1 calc R . .
C30 C -0.0137(4) 0.8284(3) -0.7067(3) 0.0656(11) Uani 1 1 d . . .
H30A H 0.0765 0.8411 -0.7011 0.079 Uiso 1 1 calc R . .
H30B H -0.0009 0.8956 -0.6291 0.079 Uiso 1 1 calc R . .
C28 C -0.1838(5) 0.7008(4) -0.9164(4) 0.0762(13) Uani 1 1 d . . .
H28A H -0.2785 0.6850 -0.9487 0.091 Uiso 1 1 calc R . .
H28B H -0.1596 0.6805 -0.9880 0.091 Uiso 1 1 calc R . .
C26 C -0.4844(4) 0.2323(5) -0.9556(3) 0.0888(15) Uani 1 1 d . . .
H26A H -0.5662 0.1504 -1.0183 0.133 Uiso 1 1 calc R . .
H26B H -0.4044 0.2284 -0.9623 0.133 Uiso 1 1 calc R . .
H26C H -0.4898 0.3050 -0.9706 0.133 Uiso 1 1 calc R . .
C13 C -0.3125(3) -0.0056(3) -0.6711(3) 0.0363(7) Uani 1 1 d . . .
H13A H -0.3318 -0.0870 -0.7314 0.044 Uiso 1 1 calc R . .
C15 C -0.3806(3) 0.1281(3) -0.5505(2) 0.0319(6) Uani 1 1 d . . .
H15A H -0.4472 0.1384 -0.5254 0.038 Uiso 1 1 calc R . .
C7 C 0.0237(3) 0.6451(3) -0.1275(2) 0.0294(6) Uani 1 1 d . . .
H7A H -0.0331 0.5537 -0.1772 0.035 Uiso 1 1 calc R . .
C6 C 0.0213(3) 0.7288(3) -0.1829(2) 0.0260(6) Uani 1 1 d . . .
C4 C -0.1779(3) 0.8028(3) -0.2858(3) 0.0367(7) Uani 1 1 d . . .
H4A H -0.1587 0.8138 -0.2020 0.044 Uiso 1 1 calc R . .
C5 C -0.1254(3) 0.7379(2) -0.3556(2) 0.0242(6) Uani 1 1 d . . .

loop_
_atom_site_aniso_label
_atom_site_aniso_U_11
_atom_site_aniso_U_22
_atom_site_aniso_U_33
_atom_site_aniso_U_23
_atom_site_aniso_U_13
_atom_site_aniso_U_12
Zn1 0.02169(18) 0.01995(17) 0.02504(16) 0.00928(12) 0.01101(12) 0.00988(13)
Li1 0.027(2) 0.030(3) 0.033(2) 0.017(2) 0.0140(19) 0.013(2)
O1 0.0189(9) 0.0197(9) 0.0230(8) 0.0075(7) 0.0080(7) 0.0081(8)
O2 0.0488(13) 0.0306(11) 0.0365(11) 0.0186(9) 0.0159(10) 0.0128(10)
N1 0.0252(12) 0.0285(13) 0.0282(11) 0.0118(10) 0.0111(9) 0.0148(11)
N2 0.0272(12) 0.0224(12) 0.0242(11) 0.0091(9) 0.0107(9) 0.0131(10)
N4 0.0226(12) 0.0211(12) 0.0299(11) 0.0114(9) 0.0145(9) 0.0091(10)
N3 0.0263(13) 0.0201(12) 0.0301(11) 0.0098(9) 0.0133(10) 0.0102(10)
C16 0.0223(14) 0.0240(14) 0.0262(13) 0.0149(11) 0.0120(11) 0.0104(12)
C17 0.0186(14) 0.0235(14) 0.0277(13) 0.0080(11) 0.0087(11) 0.0069(12)
C12 0.0336(17) 0.0270(15) 0.0352(15) 0.0119(12) 0.0175(13) 0.0162(14)
C21 0.0379(19) 0.0367(18) 0.059(2) 0.0149(16) 0.0247(16) 0.0205(16)
C18 0.0284(16) 0.0295(16) 0.0324(15) 0.0125(12) 0.0127(12) 0.0083(13)
C1 0.0360(17) 0.0403(18) 0.0337(15) 0.0198(13) 0.0140(13) 0.0228(15)
C14 0.0271(16) 0.0229(15) 0.0430(17) 0.0108(13) 0.0098(13) 0.0036(13)
C2 0.0403(18) 0.0415(18) 0.0459(17) 0.0219(14) 0.0187(14) 0.0280(16)
C23 0.0220(14) 0.0251(14) 0.0256(13) 0.0087(11) 0.0060(11) 0.0087(12)
C8 0.0420(19) 0.0411(18) 0.0342(15) 0.0218(14) 0.0169(14) 0.0216(16)
C22 0.0265(16) 0.0312(16) 0.0394(15) 0.0134(13) 0.0163(13) 0.0114(13)
C24 0.0249(16) 0.0364(17) 0.0331(15) 0.0106(13) 0.0110(12) 0.0122(14)
C20 0.0341(18) 0.044(2) 0.0478(18) 0.0034(15) 0.0266(15) 0.0113(16)
C3 0.054(2) 0.0429(19) 0.0445(17) 0.0187(15) 0.0279(15) 0.0354(17)
C9 0.050(2) 0.048(2) 0.0245(15) 0.0121(14) 0.0071(14) 0.0180(17)
C27 0.136(4) 0.040(2) 0.0376(19) 0.0163(17) 0.019(2) 0.025(2)
C10 0.066(2) 0.0295(17) 0.0338(16) 0.0064(14) 0.0065(16) 0.0102(17)
C19 0.0379(18) 0.0422(19) 0.0340(16) 0.0121(14) 0.0183(14) 0.0071(16)
C25 0.0263(18) 0.058(2) 0.0482(19) 0.0044(16) 0.0068(14) 0.0126(17)
C11 0.061(2) 0.0239(16) 0.0313(15) 0.0102(12) 0.0123(14) 0.0162(16)
C29 0.070(3) 0.055(2) 0.063(2) 0.0390(19) 0.0263(19) 0.032(2)
C30 0.072(3) 0.042(2) 0.058(2) 0.0314(18) 0.0118(19) 0.006(2)
C28 0.086(3) 0.065(3) 0.054(2) 0.031(2) 0.008(2) 0.028(2)
C26 0.049(2) 0.115(4) 0.047(2) 0.010(2) 0.0070(18) 0.014(3)
C13 0.0398(18) 0.0223(15) 0.0354(15) 0.0052(12) 0.0132(13) 0.0120(14)
C15 0.0250(15) 0.0300(16) 0.0392(15) 0.0150(13) 0.0152(12) 0.0108(13)
C7 0.0308(16) 0.0251(14) 0.0290(14) 0.0107(11) 0.0122(12) 0.0117(13)
C6 0.0267(15) 0.0245(14) 0.0268(13) 0.0092(11) 0.0132(11) 0.0127(12)
C4 0.050(2) 0.0395(18) 0.0346(15) 0.0179(13) 0.0224(14) 0.0308(16)
C5 0.0216(14) 0.0183(13) 0.0286(13) 0.0081(11) 0.0110(11) 0.0072(11)

loop_
_atom_type_symbol
_atom_type_description
_atom_type_scat_dispersion_real
_atom_type_scat_dispersion_imag
_atom_type_scat_source
C C 0.0033 0.0016 'International Tables Vol C Tables 4.2.6.8 and 6.1.1.4'
H H 0.0000 0.0000 'International Tables Vol C Tables 4.2.6.8 and 6.1.1.4'
N N 0.0061 0.0033 'International Tables Vol C Tables 4.2.6.8 and 6.1.1.4'
O O 0.0106 0.0060 'International Tables Vol C Tables 4.2.6.8 and 6.1.1.4'
Zn Zn 0.2839 1.4301 'International Tables Vol C Tables 4.2.6.8 and 6.1.1.4'
Li Li -0.0003 0.0001 'International Tables Vol C Tables 4.2.6.8 and 6.1.1.4'

loop_
_geom_angle_atom_site_label_1
_geom_angle_atom_site_label_2
_geom_angle_atom_site_label_3
_geom_angle
_geom_angle_site_symmetry_1
_geom_angle_site_symmetry_3
_geom_angle_publ_flag
N4 Zn1 N2 112.66(9) . . ?
N4 Zn1 O1 114.38(8) . 2_564 ?
N2 Zn1 O1 111.03(9) . 2_564 ?
N4 Zn1 O1 112.99(9) . . ?
N2 Zn1 O1 117.10(8) . . ?
O1 Zn1 O1 86.16(7) 2_564 . ?
N4 Zn1 Li1 140.25(11) . . ?
N2 Zn1 Li1 77.38(11) . . ?
O1 Zn1 Li1 95.17(10) 2_564 . ?
O1 Zn1 Li1 40.14(10) . . ?
N4 Zn1 Zn1 123.36(7) . 2_564 ?
N2 Zn1 Zn1 123.89(7) . 2_564 ?
O1 Zn1 Zn1 43.15(5) 2_564 2_564 ?
O1 Zn1 Zn1 43.01(5) . 2_564 ?
Li1 Zn1 Zn1 62.46(9) . 2_564 ?
N4 Zn1 Li1 77.93(11) . 2_564 ?
N2 Zn1 Li1 138.51(10) . 2_564 ?
O1 Zn1 Li1 37.67(10) 2_564 2_564 ?
O1 Zn1 Li1 91.70(9) . 2_564 ?
Li1 Zn1 Li1 121.07(8) . 2_564 ?
Zn1 Zn1 Li1 58.61(8) 2_564 2_564 ?
O1 Li1 O2 119.1(2) . . ?
O1 Li1 N1 107.9(2) . . ?
O2 Li1 N1 107.6(2) . . ?
O1 Li1 N3 108.9(2) . 2_564 ?
O2 Li1 N3 104.4(2) . 2_564 ?
N1 Li1 N3 108.6(2) . 2_564 ?
O1 Li1 Zn1 43.07(10) . . ?
O2 Li1 Zn1 159.2(2) . . ?
N1 Li1 Zn1 75.56(14) . . ?
N3 Li1 Zn1 93.64(16) 2_564 . ?
O1 Li1 Zn1 40.22(10) . 2_564 ?
O2 Li1 Zn1 117.1(2) . 2_564 ?
N1 Li1 Zn1 134.08(19) . 2_564 ?
N3 Li1 Zn1 71.14(14) 2_564 2_564 ?
Zn1 Li1 Zn1 58.93(8) . 2_564 ?
C23 O1 Li1 121.83(19) . . ?
C23 O1 Zn1 116.77(14) . 2_564 ?
Li1 O1 Zn1 102.11(16) . 2_564 ?
C23 O1 Zn1 120.22(15) . . ?
Li1 O1 Zn1 96.79(15) . . ?
Zn1 O1 Zn1 93.84(7) 2_564 . ?
C27 O2 C30 106.7(2) . . ?
C27 O2 Li1 132.3(2) . . ?
C30 O2 Li1 119.2(2) . . ?
C1 N1 C5 118.2(2) . . ?
C1 N1 Li1 116.9(2) . . ?
C5 N1 Li1 123.9(2) . . ?
C5 N2 C6 118.9(2) . . ?
C5 N2 Zn1 121.40(16) . . ?
C6 N2 Zn1 118.74(16) . . ?
C16 N4 C17 118.5(2) . . ?
C16 N4 Zn1 121.24(17) . . ?
C17 N4 Zn1 119.41(16) . . ?
C12 N3 C16 118.2(2) . . ?
C12 N3 Li1 113.2(2) . 2_564 ?
C16 N3 Li1 125.4(2) . 2_564 ?
N3 C16 N4 116.4(2) . . ?
N3 C16 C15 119.9(2) . . ?
N4 C16 C15 123.5(2) . . ?
C22 C17 C18 118.1(3) . . ?
C22 C17 N4 121.0(2) . . ?
C18 C17 N4 120.7(2) . . ?
N3 C12 C13 124.5(3) . . ?
C22 C21 C20 120.4(3) . . ?
C19 C18 C17 120.6(3) . . ?
N1 C1 C2 124.5(3) . . ?
C15 C14 C13 119.9(3) . . ?
C1 C2 C3 117.3(3) . . ?
O1 C23 C24 113.4(2) . . ?
C9 C8 C7 120.7(3) . . ?
C21 C22 C17 121.1(3) . . ?
C23 C24 C25 113.2(2) . . ?
C21 C20 C19 119.4(3) . . ?
C4 C3 C2 120.1(3) . . ?
C8 C9 C10 119.2(3) . . ?
O2 C27 C28 109.1(3) . . ?
C9 C10 C11 120.5(3) . . ?
C20 C19 C18 120.4(3) . . ?
C26 C25 C24 115.3(3) . . ?
C10 C11 C6 121.2(3) . . ?
C28 C29 C30 104.8(3) . . ?
O2 C30 C29 106.2(3) . . ?
C27 C28 C29 105.5(3) . . ?
C12 C13 C14 117.5(3) . . ?
C14 C15 C16 119.8(3) . . ?
C8 C7 C6 121.3(3) . . ?
C7 C6 C11 117.1(2) . . ?
C7 C6 N2 121.0(2) . . ?
C11 C6 N2 121.7(2) . . ?
C3 C4 C5 120.0(3) . . ?
N1 C5 N2 116.1(2) . . ?
N1 C5 C4 119.8(2) . . ?
N2 C5 C4 124.0(2) . . ?

loop_
_geom_bond_atom_site_label_1
_geom_bond_atom_site_label_2
_geom_bond_distance
_geom_bond_site_symmetry_2
_geom_bond_publ_flag
Zn1 N4 1.969(2) . ?
Zn1 N2 1.976(2) . ?
Zn1 O1 2.0239(17) 2_564 ?
Zn1 O1 2.0293(16) . ?
Zn1 Li1 2.951(4) . ?
Zn1 Zn1 2.9605(9) 2_564 ?
Zn1 Li1 3.065(5) 2_564 ?
Li1 O1 1.916(5) . ?
Li1 O2 1.968(5) . ?
Li1 N1 2.068(5) . ?
Li1 N3 2.077(5) 2_564 ?
Li1 Zn1 3.065(5) 2_564 ?
O1 C23 1.441(3) . ?
O1 Zn1 2.0239(17) 2_564 ?
O2 C27 1.397(4) . ?
O2 C30 1.427(4) . ?
N1 C1 1.352(3) . ?
N1 C5 1.354(3) . ?
N2 C5 1.371(3) . ?
N2 C6 1.406(3) . ?
N4 C16 1.364(3) . ?
N4 C17 1.417(3) . ?
N3 C12 1.346(3) . ?
N3 C16 1.356(3) . ?
N3 Li1 2.077(5) 2_564 ?
C16 C15 1.419(4) . ?
C17 C22 1.387(4) . ?
C17 C18 1.398(4) . ?
C12 C13 1.369(4) . ?
C21 C22 1.380(4) . ?
C21 C20 1.380(5) . ?
C18 C19 1.386(4) . ?
C1 C2 1.361(4) . ?
C14 C15 1.367(4) . ?
C14 C13 1.389(4) . ?
C2 C3 1.387(4) . ?
C23 C24 1.502(4) . ?
C8 C9 1.376(4) . ?
C8 C7 1.383(4) . ?
C24 C25 1.525(4) . ?
C20 C19 1.381(4) . ?
C3 C4 1.364(4) . ?
C9 C10 1.377(4) . ?
C27 C28 1.468(5) . ?
C10 C11 1.382(4) . ?
C25 C26 1.481(5) . ?
C11 C6 1.403(4) . ?
C29 C28 1.485(5) . ?
C29 C30 1.501(4) . ?
C7 C6 1.391(4) . ?
C4 C5 1.411(4) . ?
